data_1556533
loop_
_publ_author_name
'Craze, A.R.'
'Sciortino, N.F.'
'Badbhade, M.M.'
'Kepert, C.J.'
'Marjo, C.E.'
'Li, F.'

_publ_section_title
;
 Investigation of the Spin Crossover Properties of Three Dinulear Fe(II)
 Triple Helicates by Variation of the Steric Nature of the Ligand Type
;
_journal_name_full Inorganics
_journal_page_first 62
_journal_paper_doi 10.3390/inorganics5040062
_journal_volume 5
_journal_year 2017
_chemical_formula_moiety 'C60 H48 Fe2 N18 S3, 3(B F4), B F3.5, 2(C2 H3 N)'
_chemical_formula_sum 'C64 H54 B4 F15.5 Fe2 N20 S3'
_chemical_formula_weight 1648.89
_space_group_crystal_system triclinic
_space_group_IT_number 2
_space_group_name_Hall '-P 1'
_space_group_name_H-M_alt 'P -1'
_atom_sites_solution_hydrogens geom
_atom_sites_solution_primary dual
_cell_angle_alpha 95.29(3)
_cell_angle_beta 100.29(3)
_cell_angle_gamma 92.93(3)
_cell_formula_units_Z 2
_cell_length_a 9.5210(19)
_cell_length_b 16.723(3)
_cell_length_c 23.621(5)
_cell_measurement_reflns_used 2499
_cell_measurement_temperature 100(2)
_cell_measurement_theta_max 20.00
_cell_measurement_theta_min 2.27
_cell_volume 3675.9(13)
_computing_cell_refinement 'ShelXL least squares'
_computing_data_collection XDS
_computing_data_reduction XDS
_computing_molecular_graphics 'Olex2 (Dolomanov et al., 2009)'
_computing_publication_material 'Olex2 (Dolomanov et al., 2009)'
_computing_structure_refinement 'ShelXL (Sheldrick, 2015)'
_computing_structure_solution 'ShelXT (Sheldrick, 2015)'
_diffrn_ambient_temperature 100(2)
_diffrn_measured_fraction_theta_full 0.909
_diffrn_measured_fraction_theta_max 0.900
_diffrn_measurement_device_type 'Bruker APEX-II CCD'
_diffrn_measurement_method '\w scans'
_diffrn_radiation_type MoK\a
_diffrn_radiation_wavelength 0.71073
_diffrn_reflns_av_R_equivalents 0.0971
_diffrn_reflns_av_unetI/netI 0.0898
_diffrn_reflns_Laue_measured_fraction_full 0.909
_diffrn_reflns_Laue_measured_fraction_max 0.900
_diffrn_reflns_limit_h_max 11
_diffrn_reflns_limit_h_min -11
_diffrn_reflns_limit_k_max 20
_diffrn_reflns_limit_k_min -20
_diffrn_reflns_limit_l_max 29
_diffrn_reflns_limit_l_min -29
_diffrn_reflns_number 45853
_diffrn_reflns_point_group_measured_fraction_full 0.909
_diffrn_reflns_point_group_measured_fraction_max 0.900
_diffrn_reflns_theta_full 25.242
_diffrn_reflns_theta_max 26.371
_diffrn_reflns_theta_min 0.881
_exptl_absorpt_coefficient_mu 0.575
_exptl_absorpt_correction_type none
_exptl_crystal_colour 'light orange'
_exptl_crystal_colour_modifier light
_exptl_crystal_colour_primary orange
_exptl_crystal_density_diffrn 1.490
_exptl_crystal_description prism
_exptl_crystal_F_000 1675
_exptl_crystal_preparation 'Diethyl ether diffusion into acetonitrile'
_exptl_crystal_size_max 0.015
_exptl_crystal_size_mid 0.0075
_exptl_crystal_size_min 0.0075
_refine_diff_density_max 1.472
_refine_diff_density_min -1.550
_refine_diff_density_rms 0.153
_refine_ls_extinction_coef .
_refine_ls_extinction_method none
_refine_ls_goodness_of_fit_ref 1.138
_refine_ls_hydrogen_treatment constr
_refine_ls_matrix_type full
_refine_ls_number_parameters 1047
_refine_ls_number_reflns 13521
_refine_ls_number_restraints 193
_refine_ls_restrained_S_all 1.179
_refine_ls_R_factor_all 0.1389
_refine_ls_R_factor_gt 0.1086
_refine_ls_shift/su_max 0.001
_refine_ls_shift/su_mean 0.000
_refine_ls_structure_factor_coef Fsqd
_refine_ls_weighting_details 'w=1/[\s^2^(Fo^2^)+(0.2000P)^2^] where P=(Fo^2^+2Fc^2^)/3'
_refine_ls_weighting_scheme calc
_refine_ls_wR_factor_gt 0.2905
_refine_ls_wR_factor_ref 0.3308
_reflns_Friedel_coverage 0.000
_reflns_Friedel_fraction_full .
_reflns_Friedel_fraction_max .
_reflns_number_gt 8552
_reflns_number_total 13521
_reflns_threshold_expression 'I > 2\s(I)'
_cod_data_source_file FL273.cif
_cod_data_source_block p-1_a
_cod_original_cell_volume 3675.8(13)
_cod_original_formula_sum 'C64 H54 B4 F15.50 Fe2 N20 S3'
_cod_database_code 1556533
_shelx_space_group_comment
;
The symmetry employed for this shelxl refinement is uniquely defined
by the following loop, which should always be used as a source of
symmetry information in preference to the above space-group names.
They are only intended as comments.
;
_olex2_refinement_description
;
1. Fixed Uiso
 At 1.2 times of:
  All C(H) groups, All N(H) groups
 At 1.5 times of:
  All C(H,H,H) groups
2. Shared sites
{B9, B9A}
3. Restrained distances
 F007-F006
 2.25 with sigma of 0.02
 F7AA-F2AA
 2.25 with sigma of 0.02
 F7AA-F1AA
 2.25 with sigma of 0.02
 F7AA-B2 = F2AA-B2 = F1AA-B2
 1.4 with sigma of 0.02
 B2-F1AA = B2-F2AA = B2-F7AA = B2-F0BA = B2-F1AB = B2-F5AA
 1.4 with sigma of 0.02
 B2A-F2AA = B2A-F7AA = B2A-F1AB = B2A-F5AA
 1.39 with sigma of 0.02
 B2-F1AA = B2-F2AA = B2-F0BA
 1.39 with sigma of 0.02
 F2AA-F1AA
 2.25 with sigma of 0.04
 F2AA-F7AA
 2.25 with sigma of 0.04
 F1AA-F0BA
 2.25 with sigma of 0.04
 F7AA-F0BA
 2.25 with sigma of 0.04
 F2AA-F0BA
 2.25 with sigma of 0.04
 F8-F10 \\sim F8-F11 \\sim F8-F15 \\sim F10-F11 \\sim F10-F15 \\sim F11-F15
 with sigma of 0.04
 B9-F8 \\sim B9-F10 \\sim B9-F11 \\sim B9-F15
 with sigma of 0.02
 F15-B9 \\sim F0AA-B9 \\sim F11-B9 \\sim F1-B9 \\sim F2-B9 \\sim F10-B9 \\sim
F4-B9 \\sim F8-B9
 with sigma of 0.02
 B9-F4 \\sim B9-F10 \\sim B9-F11 \\sim B9-F15 \\sim B9-F8 \\sim B9-F0AA \\sim
B9-F2 \\sim B9-F1
 with sigma of 0.02
4. Uiso/Uaniso restraints and constraints
Uanis(C030) \\sim Ueq: with sigma of 0.1 and sigma for terminal atoms of 0.2
Uanis(B9) = Uanis(B9A)
5. Rigid body (RIGU) restrains
 N02E, C02M, C02X
 with sigma for 1-2 distances of 0.004 and sigma for 1-3 distances of 0.004
 C030
 with sigma for 1-2 distances of 0.004 and sigma for 1-3 distances of 0.004
 C030, C02V
 with sigma for 1-2 distances of 0.004 and sigma for 1-3 distances of 0.004
 F3AA, F4AA, F6AA, F8AA
 with sigma for 1-2 distances of 0.004 and sigma for 1-3 distances of 0.004
 F1, F2, F4, F0AA, B9, F8, F10, F11, F15
 with sigma for 1-2 distances of 0.004 and sigma for 1-3 distances of 0.004
 F1AA, F2AA, F7AA, F0BA, B2
 with sigma for 1-2 distances of 0.004 and sigma for 1-3 distances of 0.004
 F1AA, F2AA, F5AA, F7AA, F1AB, F0BA, B2, B2A
 with sigma for 1-2 distances of 0.004 and sigma for 1-3 distances of 0.004
 F1, F2, F4, F0AA, B9, F8, F10, F11, F15, B9A
 with sigma for 1-2 distances of 0.004 and sigma for 1-3 distances of 0.004
 F8, F10, F11, F15, B9A
 with sigma for 1-2 distances of 0.004 and sigma for 1-3 distances of 0.004
 F1, F2, F4, F0AA, B9
 with sigma for 1-2 distances of 0.004 and sigma for 1-3 distances of 0.004
6. Others
 Fixed Sof: F1(0.5) F2(0.5) F4(0.5) F0AA(0.5) B9(0.5) F8(0.5) F10(0.5)
 F11(0.5) F15(0.5) B9A(0.5) F1AA(0.5) F5AA(0.5) F7AA(0.5) F1AB(0.5) F0BA(0.5)
 B2(0.5) B2A(0.5)
7.a Aromatic/amide H refined with riding coordinates:
 N2A(H2A), N5A(H5A), N2B(H2B), N5B(H5B), N2C(H2C), N5C(H5C), C1A(H1A),
 C2A(H2AA), C4A(H4A), C6A(H6A), C7A(H7A), C9A(H9A), C10A(H10A), C12A(H12A),
 C13A(H13A), C15A(H15A), C16A(H16A), C17A(H17A), C19A(H19A), C20A(H20A),
 C1B(H1B), C3B(H3B), C5B(H5BA), C7B(H7B), C8B(H8B), C10B(H10B), C11B(H11B),
 C13B(H13B), C14B(H14B), C16B(H16B), C17B(H17B), C18B(H18B), C20B(H20B),
 C21B(H21B), C1C(H1C), C2C(H2CA), C4C(H4C), C6C(H6C), C7C(H7C), C9C(H9C),
 C10C(H10C), C12C(H12C), C13C(H13C), C15C(H15C), C16C(H16C), C17C(H17C),
 C19C(H19C), C20C(H20C)
7.b Idealised Me refined as rotating group:
 C030(H03A,H03B,H03C), C02X(H02A,H02B,H02C)
;
_olex2_exptl_crystal_mounting_method 'mounted with parafin oil'
_olex2_submission_special_instructions 'No special instructions were received'

loop_
_space_group_symop_operation_xyz
'x, y, z'
'-x, -y, -z'

loop_
_atom_site_label
_atom_site_type_symbol
_atom_site_fract_x
_atom_site_fract_y
_atom_site_fract_z
_atom_site_U_iso_or_equiv
_atom_site_adp_type
_atom_site_occupancy
_atom_site_site_symmetry_order
_atom_site_calc_flag
_atom_site_refinement_flags_posn
_atom_site_refinement_flags_adp
_atom_site_refinement_flags_occupancy
_atom_site_disorder_assembly
_atom_site_disorder_group
Fe01 Fe 0.70134(8) 0.73491(5) 0.75762(4) 0.0447(3) Uani 1 1 d . . . . .
Fe02 Fe 0.37718(9) 0.77402(5) 0.25612(4) 0.0463(3) Uani 1 1 d . . . . .
S1A S 0.7790(2) 0.52683(10) 0.46882(10) 0.0699(5) Uani 1 1 d . . . . .
S1B S 0.85015(17) 0.99199(8) 0.53475(7) 0.0500(4) Uani 1 1 d . . . . .
S1C S 0.04826(16) 0.76576(11) 0.52975(8) 0.0550(4) Uani 1 1 d . . . . .
N1A N 0.8789(6) 0.7773(3) 0.8094(3) 0.0524(13) Uani 1 1 d . . . . .
N2A N 1.0682(7) 0.8085(4) 0.8784(3) 0.0742(19) Uani 1 1 d . . . . .
H2A H 1.1188 0.8272 0.9112 0.089 Uiso 1 1 calc R . . . .
N3A N 0.8434(5) 0.7024(3) 0.7057(3) 0.0472(12) Uani 1 1 d . . . . .
N4A N 0.3458(6) 0.6604(3) 0.2931(3) 0.0534(13) Uani 1 1 d . . . . .
N5A N -0.0142(8) 0.6688(4) 0.1429(4) 0.082(2) Uani 1 1 d . . . . .
H5A H -0.0850 0.6631 0.1143 0.098 Uiso 1 1 calc R . . . .
N6A N 0.1819(6) 0.7190(3) 0.2017(3) 0.0554(13) Uani 1 1 d . . . . .
N1B N 0.5891(5) 0.7715(3) 0.8160(2) 0.0486(12) Uani 1 1 d . . . . .
N2B N 0.4917(6) 0.8071(3) 0.8908(2) 0.0563(13) Uani 1 1 d . . . . .
H2B H 0.4607 0.8046 0.9227 0.068 Uiso 1 1 calc R . . . .
N3B N 0.6518(5) 0.8437(3) 0.7315(2) 0.0441(11) Uani 1 1 d . . . . .
N4B N 0.5976(5) 0.8186(3) 0.3019(2) 0.0460(11) Uani 1 1 d . . . . .
N5B N 0.6013(7) 0.7396(4) 0.1139(3) 0.0637(15) Uani 1 1 d . . . . .
H5B H 0.6119 0.7298 0.0786 0.076 Uiso 1 1 calc R . . . .
N6B N 0.5038(6) 0.7400(3) 0.1926(3) 0.0543(13) Uani 1 1 d . . . . .
N1C N 0.7223(5) 0.6298(3) 0.7906(2) 0.0488(12) Uani 1 1 d . . . . .
N2C N 0.7374(6) 0.5264(3) 0.8412(3) 0.0558(14) Uani 1 1 d . . . . .
H2C H 0.7687 0.4964 0.8678 0.067 Uiso 1 1 calc R . . . .
N3C N 0.5263(5) 0.6717(3) 0.7082(2) 0.0422(11) Uani 1 1 d . . . . .
N4C N 0.2427(5) 0.8375(3) 0.3110(2) 0.0430(10) Uani 1 1 d . . . . .
N5C N 0.2462(6) 0.9640(3) 0.1521(2) 0.0532(13) Uani 1 1 d . . . . .
H5C H 0.2364 0.9899 0.1220 0.064 Uiso 1 1 calc R . . . .
N6C N 0.3313(5) 0.8814(3) 0.2155(2) 0.0476(11) Uani 1 1 d . . . . .
C1A C 0.9230(7) 0.8109(4) 0.8621(3) 0.0594(17) Uani 1 1 d . . . . .
H1A H 0.8637 0.8336 0.8856 0.071 Uiso 1 1 calc R . . . .
C2A C 1.1176(8) 0.7710(5) 0.8330(4) 0.069(2) Uani 1 1 d . . . . .
H2AA H 1.2123 0.7614 0.8316 0.083 Uiso 1 1 calc R . . . .
C3A C 1.0014(7) 0.7502(4) 0.7899(3) 0.0558(16) Uani 1 1 d . . . . .
C4A C 0.9751(7) 0.7116(4) 0.7335(3) 0.0557(16) Uani 1 1 d . . . . .
H4A H 1.0497 0.6931 0.7164 0.067 Uiso 1 1 calc R . . . .
C5A C 0.8178(6) 0.6609(3) 0.6489(3) 0.0508(15) Uani 1 1 d . . . . .
C6A C 0.8790(7) 0.5869(3) 0.6400(3) 0.0580(18) Uani 1 1 d . . . . .
H6A H 0.9313 0.5644 0.6710 0.070 Uiso 1 1 calc R . . . .
C7A C 0.8603(8) 0.5483(4) 0.5850(4) 0.0610(19) Uani 1 1 d . . . . .
H7A H 0.8991 0.4989 0.5794 0.073 Uiso 1 1 calc R . . . .
C8A C 0.7844(7) 0.5810(3) 0.5368(3) 0.0536(16) Uani 1 1 d . . . . .
C9A C 0.7246(7) 0.6538(3) 0.5474(3) 0.0555(16) Uani 1 1 d . . . . .
H9A H 0.6728 0.6772 0.5168 0.067 Uiso 1 1 calc R . . . .
C10A C 0.7409(6) 0.6918(3) 0.6029(3) 0.0492(15) Uani 1 1 d . . . . .
H10A H 0.6981 0.7399 0.6089 0.059 Uiso 1 1 calc R . . . .
C11A C 0.6471(7) 0.5697(3) 0.4205(3) 0.0563(16) Uani 1 1 d . . . . .
C12A C 0.5055(8) 0.5772(4) 0.4295(4) 0.0649(19) Uani 1 1 d . . . . .
H12A H 0.4792 0.5617 0.4632 0.078 Uiso 1 1 calc R . . . .
C13A C 0.4050(7) 0.6079(3) 0.3882(3) 0.0553(17) Uani 1 1 d . . . . .
H13A H 0.3128 0.6142 0.3950 0.066 Uiso 1 1 calc R . . . .
C14A C 0.4415(7) 0.6294(3) 0.3361(3) 0.0570(17) Uani 1 1 d . . . . .
C15A C 0.5835(7) 0.6207(3) 0.3278(3) 0.0550(16) Uani 1 1 d . . . . .
H15A H 0.6097 0.6343 0.2937 0.066 Uiso 1 1 calc R . . . .
C16A C 0.6816(7) 0.5930(3) 0.3684(3) 0.0579(17) Uani 1 1 d . . . . .
H16A H 0.7746 0.5891 0.3620 0.069 Uiso 1 1 calc R . . . .
C17A C 0.2204(8) 0.6225(4) 0.2717(4) 0.066(2) Uani 1 1 d . . . . .
H17A H 0.1889 0.5777 0.2877 0.079 Uiso 1 1 calc R . . . .
C18A C 0.1320(7) 0.6522(4) 0.2222(4) 0.0609(17) Uani 1 1 d . . . . .
C19A C 0.0064(8) 0.6214(4) 0.1833(4) 0.072(2) Uani 1 1 d . . . . .
H19A H -0.0506 0.5756 0.1862 0.086 Uiso 1 1 calc R . . . .
C20A C 0.0921(8) 0.7292(5) 0.1521(4) 0.0670(18) Uani 1 1 d . . . . .
H20A H 0.1011 0.7700 0.1284 0.080 Uiso 1 1 calc R . . . .
C1B C 0.5575(7) 0.7496(4) 0.8658(3) 0.0530(15) Uani 1 1 d . . . . .
H1B H 0.5787 0.7011 0.8805 0.064 Uiso 1 1 calc R . . . .
C3B C 0.4803(7) 0.8715(4) 0.8583(3) 0.0538(15) Uani 1 1 d . . . . .
H3B H 0.4396 0.9197 0.8662 0.065 Uiso 1 1 calc R . . . .
C4B C 0.5425(6) 0.8487(4) 0.8115(3) 0.0472(13) Uani 1 1 d . . . . .
C5B C 0.5757(6) 0.8847(3) 0.7619(3) 0.0456(13) Uani 1 1 d . . . . .
H5BA H 0.5442 0.9343 0.7525 0.055 Uiso 1 1 calc R . . . .
C6B C 0.6939(6) 0.8782(3) 0.6830(3) 0.0402(12) Uani 1 1 d . . . . .
C7B C 0.5937(6) 0.9011(3) 0.6383(3) 0.0479(14) Uani 1 1 d . . . . .
H7B H 0.4966 0.8944 0.6393 0.058 Uiso 1 1 calc R . . . .
C8B C 0.6387(6) 0.9344(3) 0.5915(3) 0.0489(14) Uani 1 1 d . . . . .
H8B H 0.5714 0.9500 0.5617 0.059 Uiso 1 1 calc R . . . .
C9B C 0.7828(6) 0.9439(3) 0.5897(3) 0.0439(13) Uani 1 1 d . . . . .
C10B C 0.8840(6) 0.9214(3) 0.6347(3) 0.0473(14) Uani 1 1 d . . . . .
H10B H 0.9809 0.9280 0.6334 0.057 Uiso 1 1 calc R . . . .
C11B C 0.8396(6) 0.8887(3) 0.6819(3) 0.0427(12) Uani 1 1 d . . . . .
H11B H 0.9068 0.8741 0.7122 0.051 Uiso 1 1 calc R . . . .
C12B C 0.7616(6) 0.9395(3) 0.4690(3) 0.0459(13) Uani 1 1 d . . . . .
C13B C 0.7102(6) 0.8575(3) 0.4609(3) 0.0465(13) Uani 1 1 d . . . . .
H13B H 0.7148 0.8287 0.4930 0.056 Uiso 1 1 calc R . . . .
C14B C 0.6541(6) 0.8194(3) 0.4075(3) 0.0478(14) Uani 1 1 d . . . . .
H14B H 0.6184 0.7660 0.4040 0.057 Uiso 1 1 calc R . . . .
C15B C 0.6495(6) 0.8597(3) 0.3577(3) 0.0446(13) Uani 1 1 d . . . . .
C16B C 0.6968(6) 0.9416(3) 0.3644(3) 0.0468(13) Uani 1 1 d . . . . .
H16B H 0.6917 0.9700 0.3321 0.056 Uiso 1 1 calc R . . . .
C17B C 0.7514(6) 0.9804(3) 0.4195(3) 0.0474(14) Uani 1 1 d . . . . .
H17B H 0.7817 1.0347 0.4233 0.057 Uiso 1 1 calc R . . . .
C18B C 0.6819(6) 0.8203(3) 0.2637(3) 0.0466(13) Uani 1 1 d . . . . .
H18B H 0.7727 0.8465 0.2743 0.056 Uiso 1 1 calc R . . . .
C19B C 0.6369(7) 0.7829(3) 0.2068(3) 0.0470(13) Uani 1 1 d . . . . .
C20B C 0.6972(7) 0.7824(4) 0.1576(3) 0.0570(16) Uani 1 1 d . . . . .
H20B H 0.7856 0.8065 0.1548 0.068 Uiso 1 1 calc R . . . .
C21B C 0.4865(8) 0.7155(4) 0.1363(3) 0.0633(18) Uani 1 1 d . . . . .
H21B H 0.4059 0.6856 0.1151 0.076 Uiso 1 1 calc R . . . .
C1C C 0.7988(7) 0.5995(4) 0.8337(3) 0.0575(17) Uani 1 1 d . . . . .
H1C H 0.8830 0.6240 0.8561 0.069 Uiso 1 1 calc R . . . .
C2C C 0.6183(7) 0.5094(3) 0.7995(3) 0.0518(15) Uani 1 1 d . . . . .
H2CA H 0.5568 0.4632 0.7940 0.062 Uiso 1 1 calc R . . . .
C3C C 0.6065(6) 0.5735(3) 0.7673(3) 0.0458(13) Uani 1 1 d . . . . .
C4C C 0.5048(6) 0.5984(3) 0.7212(3) 0.0453(13) Uani 1 1 d . . . . .
H4C H 0.4276 0.5643 0.7017 0.054 Uiso 1 1 calc R . . . .
C5C C 0.4177(5) 0.6966(3) 0.6637(3) 0.0387(12) Uani 1 1 d . . . . .
C6C C 0.3968(7) 0.6599(3) 0.6075(3) 0.0449(13) Uani 1 1 d . . . . .
H6C H 0.4567 0.6206 0.5980 0.054 Uiso 1 1 calc R . . . .
C7C C 0.2873(7) 0.6808(3) 0.5648(3) 0.0490(14) Uani 1 1 d . . . . .
H7C H 0.2730 0.6554 0.5274 0.059 Uiso 1 1 calc R . . . .
C8C C 0.1994(6) 0.7409(3) 0.5797(3) 0.0430(12) Uani 1 1 d . . . . .
C9C C 0.2230(6) 0.7781(3) 0.6367(3) 0.0463(13) Uani 1 1 d . . . . .
H9C H 0.1653 0.8185 0.6464 0.056 Uiso 1 1 calc R . . . .
C10C C 0.3296(6) 0.7559(3) 0.6786(3) 0.0446(13) Uani 1 1 d . . . . .
H10C H 0.3427 0.7803 0.7163 0.053 Uiso 1 1 calc R . . . .
C11C C 0.1177(6) 0.7785(3) 0.4657(3) 0.0459(13) Uani 1 1 d . . . . .
C12C C 0.2566(6) 0.8087(3) 0.4663(3) 0.0483(13) Uani 1 1 d . . . . .
H12C H 0.3222 0.8176 0.5009 0.058 Uiso 1 1 calc R . . . .
C13C C 0.2968(6) 0.8256(3) 0.4143(3) 0.0449(13) Uani 1 1 d . . . . .
H13C H 0.3907 0.8440 0.4143 0.054 Uiso 1 1 calc R . . . .
C14C C 0.2001(6) 0.8154(3) 0.3632(3) 0.0404(12) Uani 1 1 d . . . . .
C15C C 0.0612(7) 0.7845(4) 0.3625(3) 0.0587(16) Uani 1 1 d . . . . .
H15C H -0.0050 0.7768 0.3281 0.070 Uiso 1 1 calc R . . . .
C16C C 0.0223(7) 0.7649(4) 0.4145(3) 0.0601(17) Uani 1 1 d . . . . .
H16C H -0.0694 0.7426 0.4141 0.072 Uiso 1 1 calc R . . . .
C17C C 0.1766(6) 0.8937(3) 0.2855(3) 0.0439(12) Uani 1 1 d . . . . .
H17C H 0.1034 0.9182 0.3003 0.053 Uiso 1 1 calc R . . . .
C18C C 0.2191(6) 0.9173(3) 0.2337(3) 0.0446(13) Uani 1 1 d . . . . .
C19C C 0.1624(7) 0.9682(4) 0.1937(3) 0.0515(14) Uani 1 1 d . . . . .
H19C H 0.0840 0.9989 0.1949 0.062 Uiso 1 1 calc R . . . .
C20C C 0.3468(7) 0.9117(4) 0.1668(3) 0.0528(14) Uani 1 1 d . . . . .
H20C H 0.4175 0.8987 0.1456 0.063 Uiso 1 1 calc R . . . .
F1 F 0.4241(17) 0.9051(12) 0.0489(7) 0.094(4) Uani 0.5 1 d D U P A 1
F2 F 0.2912(13) 0.8817(7) -0.0348(4) 0.076(3) Uani 0.5 1 d D U P A 1
F4 F 0.2182(12) 0.8330(7) 0.0463(6) 0.077(3) Uani 0.5 1 d D U P A 1
F0AA F 0.4362(19) 0.7951(11) 0.0033(6) 0.136(5) Uani 0.5 1 d D U P A 1
B9 B 0.3229(10) 0.8411(6) 0.0155(4) 0.095(2) Uani 0.5 1 d D U P A 1
F006 F 0.1142(4) 1.0367(2) 0.75101(19) 0.0618(11) Uani 1 1 d D . . . .
F007 F 0.1551(5) 0.9524(2) 0.82040(19) 0.0734(13) Uani 1 1 d D . . . .
F008 F 0.3417(4) 1.0153(2) 0.7910(2) 0.0755(13) Uani 1 1 d . . . . .
F009 F 0.2086(5) 0.9167(3) 0.7329(2) 0.0813(12) Uani 1 1 d . . . . .
B02Q B 0.2067(8) 0.9802(4) 0.7745(3) 0.0475(15) Uani 1 1 d . . . . .
F8 F 0.2568(14) 0.8021(8) 0.0562(6) 0.097(4) Uani 0.5 1 d D U P B 2
F10 F 0.2198(18) 0.8798(9) -0.0189(7) 0.144(6) Uani 0.5 1 d D U P B 2
F11 F 0.4456(18) 0.8836(12) 0.0445(9) 0.112(6) Uani 0.5 1 d D U P B 2
F15 F 0.3448(13) 0.7702(6) -0.0174(6) 0.099(4) Uani 0.5 1 d D U P B 2
B9A B 0.3229(10) 0.8411(6) 0.0155(4) 0.095(2) Uani 0.5 1 d . U P B 2
F1AA F 0.270(2) 0.4855(12) 0.7852(13) 0.168(11) Uani 0.5 1 d D U P C 1
F2AA F 0.2638(8) 0.6268(4) 0.7782(4) 0.166(3) Uani 1 1 d D U . . .
F5AA F 0.1920(15) 0.5540(10) 0.7136(7) 0.158(5) Uani 0.5 1 d D U P D 2
F7AA F 0.0523(9) 0.5381(6) 0.7654(7) 0.121(5) Uani 0.5 1 d D U P D 2
F1AB F 0.281(2) 0.4878(11) 0.7688(10) 0.106(5) Uani 0.5 1 d D U P D 2
F0BA F 0.1410(16) 0.5629(6) 0.8300(7) 0.143(6) Uani 0.5 1 d D U P C 1
B2 B 0.1955(13) 0.5518(7) 0.7772(7) 0.153(8) Uani 0.5 1 d D U P C 1
B2A B 0.2003(16) 0.5468(10) 0.7735(10) 0.125(6) Uani 0.5 1 d D U P D 2
F3AA F 0.8189(9) 0.6220(4) 1.0292(4) 0.173(4) Uani 1 1 d . U . E 1
F4AA F 0.8542(11) 0.7487(5) 1.0456(4) 0.154(3) Uani 1 1 d . U . E 1
F6AA F 0.8383(9) 0.6993(7) 0.9540(3) 0.182(4) Uani 1 1 d . U . E 1
F8AA F 0.6488(9) 0.7057(7) 0.9958(3) 0.170(4) Uani 1 1 d . U . E 1
B0AA B 0.7933(13) 0.6919(9) 1.0026(5) 0.091(3) Uani 1 1 d . . . E 1
N01B N 0.1984(7) 0.5753(3) 0.0665(3) 0.0685(16) Uani 1 1 d . . . . .
C030 C 0.1397(17) 0.6093(11) -0.0413(6) 0.168(7) Uani 1 1 d . U . . .
H03A H 0.0535 0.5789 -0.0607 0.253 Uiso 1 1 calc GR . . . .
H03B H 0.2173 0.5953 -0.0604 0.253 Uiso 1 1 calc GR . . . .
H03C H 0.1269 0.6658 -0.0421 0.253 Uiso 1 1 calc GR . . . .
C02V C 0.1728(11) 0.5907(6) 0.0194(4) 0.085(2) Uani 1 1 d . U . . .
N02E N 1.1926(9) 1.0512(5) 1.0502(3) 0.088(2) Uani 1 1 d . U . . .
C02M C 1.1870(10) 1.0571(5) 1.0031(4) 0.073(2) Uani 1 1 d . U . . .
C02X C 1.1916(17) 1.0643(6) 0.9425(4) 0.123(4) Uani 1 1 d . U . . .
H02A H 1.1797 1.0117 0.9215 0.184 Uiso 1 1 calc GR . . . .
H02B H 1.2822 1.0899 0.9394 0.184 Uiso 1 1 calc GR . . . .
H02C H 1.1160 1.0961 0.9266 0.184 Uiso 1 1 calc GR . . . .

loop_
_atom_site_aniso_label
_atom_site_aniso_U_11
_atom_site_aniso_U_22
_atom_site_aniso_U_33
_atom_site_aniso_U_23
_atom_site_aniso_U_13
_atom_site_aniso_U_12
Fe01 0.0403(5) 0.0472(4) 0.0514(6) 0.0140(4) 0.0172(4) 0.0022(3)
Fe02 0.0409(5) 0.0533(5) 0.0483(5) 0.0027(4) 0.0192(4) 0.0022(4)
S1A 0.0776(13) 0.0579(9) 0.0774(14) -0.0034(9) 0.0229(10) 0.0218(8)
S1B 0.0547(9) 0.0495(7) 0.0495(9) 0.0096(6) 0.0207(7) -0.0086(6)
S1C 0.0365(8) 0.0850(10) 0.0504(10) 0.0199(8) 0.0195(7) 0.0061(7)
N1A 0.054(3) 0.052(3) 0.052(3) 0.011(2) 0.012(3) 0.000(2)
N2A 0.071(4) 0.078(4) 0.066(4) 0.026(3) -0.013(3) -0.013(3)
N3A 0.036(3) 0.043(2) 0.066(4) 0.013(2) 0.017(2) 0.0013(19)
N4A 0.048(3) 0.050(3) 0.065(4) -0.003(2) 0.023(3) 0.000(2)
N5A 0.072(4) 0.080(4) 0.083(6) -0.007(4) -0.004(4) 0.004(3)
N6A 0.044(3) 0.063(3) 0.058(4) -0.001(3) 0.010(2) 0.007(2)
N1B 0.045(3) 0.057(3) 0.047(3) 0.017(2) 0.013(2) -0.003(2)
N2B 0.058(3) 0.075(3) 0.042(3) 0.016(3) 0.020(3) 0.006(3)
N3B 0.038(2) 0.052(2) 0.045(3) 0.012(2) 0.015(2) -0.001(2)
N4B 0.045(3) 0.047(2) 0.050(3) 0.003(2) 0.021(2) 0.002(2)
N5B 0.069(4) 0.079(3) 0.047(3) 0.000(3) 0.025(3) 0.012(3)
N6B 0.053(3) 0.063(3) 0.051(3) 0.000(2) 0.024(3) 0.003(2)
N1C 0.044(3) 0.050(2) 0.055(3) 0.012(2) 0.011(2) 0.002(2)
N2C 0.061(3) 0.053(3) 0.058(4) 0.020(3) 0.014(3) 0.017(2)
N3C 0.036(2) 0.047(2) 0.050(3) 0.013(2) 0.019(2) 0.0054(19)
N4C 0.035(2) 0.054(2) 0.043(3) 0.007(2) 0.013(2) 0.0046(19)
N5C 0.056(3) 0.069(3) 0.039(3) 0.012(2) 0.017(2) 0.005(2)
N6C 0.041(3) 0.064(3) 0.041(3) 0.008(2) 0.013(2) 0.006(2)
C1A 0.058(4) 0.060(4) 0.061(5) 0.019(3) 0.010(3) -0.002(3)
C2A 0.052(4) 0.080(4) 0.076(6) 0.022(4) 0.008(4) 0.002(3)
C3A 0.047(3) 0.057(3) 0.065(5) 0.018(3) 0.012(3) -0.006(3)
C4A 0.056(4) 0.054(3) 0.065(5) 0.020(3) 0.025(3) 0.006(3)
C5A 0.047(3) 0.047(3) 0.067(4) 0.008(3) 0.032(3) -0.002(2)
C6A 0.061(4) 0.048(3) 0.075(5) 0.018(3) 0.033(4) 0.009(3)
C7A 0.064(4) 0.047(3) 0.081(5) 0.005(3) 0.037(4) 0.009(3)
C8A 0.056(4) 0.044(3) 0.068(5) 0.010(3) 0.029(3) 0.005(3)
C9A 0.065(4) 0.041(3) 0.067(5) 0.007(3) 0.029(3) 0.002(3)
C10A 0.048(3) 0.041(3) 0.065(4) 0.009(3) 0.024(3) 0.004(2)
C11A 0.060(4) 0.040(3) 0.073(5) -0.003(3) 0.026(3) 0.003(3)
C12A 0.079(5) 0.050(3) 0.073(5) 0.002(3) 0.037(4) -0.005(3)
C13A 0.046(3) 0.047(3) 0.080(5) 0.008(3) 0.029(3) 0.002(3)
C14A 0.058(4) 0.042(3) 0.075(5) -0.002(3) 0.030(4) -0.005(3)
C15A 0.048(4) 0.051(3) 0.067(5) 0.000(3) 0.022(3) -0.007(3)
C16A 0.054(4) 0.046(3) 0.075(5) -0.011(3) 0.025(3) -0.005(3)
C17A 0.064(4) 0.044(3) 0.095(6) -0.006(3) 0.037(4) -0.008(3)
C18A 0.044(4) 0.063(4) 0.074(5) -0.006(3) 0.010(3) 0.006(3)
C19A 0.061(4) 0.061(4) 0.086(6) -0.011(4) 0.008(4) -0.015(3)
C20A 0.048(4) 0.084(4) 0.065(5) -0.011(4) 0.008(3) 0.002(3)
C1B 0.053(4) 0.066(3) 0.046(4) 0.017(3) 0.018(3) 0.009(3)
C3B 0.047(3) 0.066(3) 0.051(4) 0.010(3) 0.014(3) 0.011(3)
C4B 0.040(3) 0.062(3) 0.046(3) 0.016(3) 0.017(3) 0.005(2)
C5B 0.039(3) 0.054(3) 0.048(4) 0.010(3) 0.015(3) 0.002(2)
C6B 0.042(3) 0.042(2) 0.040(3) 0.008(2) 0.017(2) 0.001(2)
C7B 0.037(3) 0.056(3) 0.057(4) 0.018(3) 0.018(3) 0.002(2)
C8B 0.044(3) 0.053(3) 0.054(4) 0.015(3) 0.015(3) 0.003(2)
C9B 0.045(3) 0.044(3) 0.048(3) 0.006(2) 0.023(3) 0.002(2)
C10B 0.049(3) 0.045(3) 0.051(4) 0.007(2) 0.019(3) -0.007(2)
C11B 0.040(3) 0.046(3) 0.045(3) 0.011(2) 0.012(2) -0.002(2)
C12B 0.045(3) 0.051(3) 0.049(4) 0.013(3) 0.022(3) 0.005(2)
C13B 0.052(3) 0.048(3) 0.044(3) 0.009(2) 0.020(3) -0.001(2)
C14B 0.053(3) 0.044(3) 0.050(4) 0.007(2) 0.021(3) -0.005(2)
C15B 0.037(3) 0.049(3) 0.052(4) 0.004(2) 0.021(3) 0.005(2)
C16B 0.046(3) 0.052(3) 0.045(3) 0.011(3) 0.016(3) -0.001(2)
C17B 0.050(3) 0.046(3) 0.050(4) 0.012(2) 0.018(3) -0.005(2)
C18B 0.048(3) 0.048(3) 0.049(4) 0.007(3) 0.019(3) 0.005(2)
C19B 0.052(3) 0.047(3) 0.046(4) 0.006(2) 0.020(3) 0.006(2)
C20B 0.051(4) 0.075(4) 0.052(4) 0.010(3) 0.024(3) 0.012(3)
C21B 0.069(5) 0.071(4) 0.054(4) -0.005(3) 0.028(4) 0.003(3)
C1C 0.051(4) 0.058(3) 0.066(5) 0.018(3) 0.011(3) 0.002(3)
C2C 0.054(4) 0.049(3) 0.056(4) 0.015(3) 0.014(3) 0.002(3)
C3C 0.050(3) 0.043(3) 0.050(4) 0.006(2) 0.024(3) 0.001(2)
C4C 0.045(3) 0.046(3) 0.050(4) 0.010(2) 0.020(3) 0.000(2)
C5C 0.034(3) 0.042(2) 0.042(3) 0.005(2) 0.014(2) -0.006(2)
C6C 0.055(3) 0.045(3) 0.039(3) 0.006(2) 0.019(3) 0.003(2)
C7C 0.054(3) 0.052(3) 0.044(3) 0.007(3) 0.017(3) 0.000(3)
C8C 0.039(3) 0.050(3) 0.045(3) 0.010(2) 0.019(2) -0.001(2)
C9C 0.047(3) 0.050(3) 0.046(3) 0.008(2) 0.021(3) 0.002(2)
C10C 0.043(3) 0.050(3) 0.046(3) 0.010(2) 0.019(3) 0.005(2)
C11C 0.040(3) 0.059(3) 0.042(3) 0.011(3) 0.014(2) 0.004(2)
C12C 0.046(3) 0.058(3) 0.042(3) 0.006(3) 0.013(3) -0.005(2)
C13C 0.033(3) 0.060(3) 0.043(3) 0.004(3) 0.014(2) -0.004(2)
C14C 0.032(3) 0.050(3) 0.041(3) 0.005(2) 0.012(2) 0.007(2)
C15C 0.042(3) 0.089(4) 0.046(4) 0.010(3) 0.011(3) -0.007(3)
C16C 0.038(3) 0.088(4) 0.056(4) 0.014(3) 0.012(3) -0.010(3)
C17C 0.039(3) 0.053(3) 0.043(3) 0.005(2) 0.015(2) 0.004(2)
C18C 0.035(3) 0.058(3) 0.044(3) 0.009(3) 0.015(2) 0.004(2)
C19C 0.054(4) 0.063(3) 0.042(3) 0.013(3) 0.018(3) 0.009(3)
C20C 0.042(3) 0.077(4) 0.045(4) 0.010(3) 0.017(3) 0.009(3)
F1 0.079(6) 0.169(9) 0.051(5) 0.033(5) 0.047(4) 0.010(6)
F2 0.093(7) 0.092(6) 0.045(4) -0.001(4) 0.014(4) 0.028(5)
F4 0.080(6) 0.077(6) 0.073(7) -0.007(5) 0.014(5) 0.016(5)
F0AA 0.170(10) 0.192(10) 0.067(8) 0.043(7) 0.038(8) 0.099(9)
B9 0.100(5) 0.123(6) 0.067(5) 0.014(4) 0.020(4) 0.037(4)
F006 0.046(2) 0.074(2) 0.075(3) 0.036(2) 0.0191(19) 0.0083(17)
F007 0.092(3) 0.087(3) 0.061(3) 0.037(2) 0.045(2) 0.031(2)
F008 0.046(2) 0.065(2) 0.108(4) 0.018(2) -0.008(2) -0.0030(17)
F009 0.092(3) 0.090(3) 0.059(3) -0.017(2) 0.014(2) 0.017(2)
B02Q 0.049(4) 0.053(3) 0.045(4) 0.006(3) 0.020(3) 0.004(3)
F8 0.089(8) 0.131(10) 0.072(7) -0.008(6) 0.020(6) 0.025(6)
F10 0.177(12) 0.103(7) 0.115(10) -0.030(7) -0.061(8) 0.039(8)
F11 0.101(8) 0.156(11) 0.087(10) 0.029(7) 0.028(7) 0.015(7)
F15 0.097(7) 0.100(5) 0.115(9) 0.002(5) 0.068(7) -0.005(5)
B9A 0.100(5) 0.123(6) 0.067(5) 0.014(4) 0.020(4) 0.037(4)
F1AA 0.138(15) 0.132(9) 0.27(3) -0.003(10) 0.139(17) 0.000(8)
F2AA 0.145(6) 0.140(4) 0.252(10) 0.039(5) 0.128(6) 0.017(4)
F5AA 0.091(8) 0.189(11) 0.217(11) 0.052(7) 0.066(7) 0.032(7)
F7AA 0.067(5) 0.108(7) 0.217(13) 0.109(8) 0.053(6) 0.023(4)
F1AB 0.072(7) 0.134(8) 0.131(12) 0.034(7) 0.059(8) 0.010(6)
F0BA 0.180(12) 0.092(6) 0.192(13) -0.020(7) 0.156(12) -0.039(7)
B2 0.172(17) 0.131(9) 0.204(16) 0.024(9) 0.162(13) 0.015(8)
B2A 0.077(8) 0.117(8) 0.209(14) 0.063(7) 0.069(8) 0.024(6)
F3AA 0.162(7) 0.130(5) 0.192(9) 0.030(6) -0.059(7) -0.028(5)
F4AA 0.215(9) 0.160(6) 0.093(6) -0.006(5) 0.044(6) 0.052(6)
F6AA 0.159(7) 0.348(13) 0.068(5) 0.058(7) 0.052(5) 0.123(8)
F8AA 0.127(6) 0.327(11) 0.074(5) 0.062(6) 0.033(4) 0.072(7)
B0AA 0.088(8) 0.140(10) 0.061(7) 0.037(7) 0.029(6) 0.047(7)
N01B 0.076(4) 0.067(3) 0.063(4) 0.014(3) 0.004(3) 0.022(3)
C030 0.153(12) 0.29(2) 0.074(7) 0.060(10) 0.015(8) 0.093(13)
C02V 0.092(6) 0.101(6) 0.061(5) 0.016(5) 0.004(4) 0.027(5)
N02E 0.116(6) 0.101(5) 0.054(4) 0.025(3) 0.020(4) 0.039(4)
C02M 0.100(6) 0.071(4) 0.050(4) 0.016(3) 0.012(4) 0.009(4)
C02X 0.213(14) 0.104(7) 0.056(5) 0.028(5) 0.032(6) -0.010(8)

loop_
_atom_type_symbol
_atom_type_description
_atom_type_scat_dispersion_real
_atom_type_scat_dispersion_imag
_atom_type_scat_source
C C 0.0033 0.0016 'International Tables Vol C Tables 4.2.6.8 and 6.1.1.4'
H H 0.0000 0.0000 'International Tables Vol C Tables 4.2.6.8 and 6.1.1.4'
B B 0.0013 0.0007 'International Tables Vol C Tables 4.2.6.8 and 6.1.1.4'
F F 0.0171 0.0103 'International Tables Vol C Tables 4.2.6.8 and 6.1.1.4'
Fe Fe 0.3463 0.8444 'International Tables Vol C Tables 4.2.6.8 and 6.1.1.4'
N N 0.0061 0.0033 'International Tables Vol C Tables 4.2.6.8 and 6.1.1.4'
S S 0.1246 0.1234 'International Tables Vol C Tables 4.2.6.8 and 6.1.1.4'

loop_
_geom_angle_atom_site_label_1
_geom_angle_atom_site_label_2
_geom_angle_atom_site_label_3
_geom_angle
_geom_angle_site_symmetry_1
_geom_angle_site_symmetry_3
N1A Fe01 N3A 81.2(2) . .
N1A Fe01 N1B 90.6(2) . .
N1A Fe01 N3B 94.0(2) . .
N1A Fe01 N1C 89.2(2) . .
N1A Fe01 N3C 169.97(19) . .
N1B Fe01 N3A 171.8(2) . .
N1B Fe01 N3B 80.12(19) . .
N1B Fe01 N1C 90.6(2) . .
N1B Fe01 N3C 91.4(2) . .
N3B Fe01 N3A 100.98(18) . .
N3B Fe01 N3C 96.01(19) . .
N1C Fe01 N3A 88.7(2) . .
N1C Fe01 N3B 170.2(2) . .
N1C Fe01 N3C 81.0(2) . .
N3C Fe01 N3A 96.6(2) . .
N4A Fe02 N4B 102.0(2) . .
N4A Fe02 N4C 92.33(18) . .
N6A Fe02 N4A 77.2(2) . .
N6A Fe02 N4B 170.3(2) . .
N6A Fe02 N4C 88.2(2) . .
N6B Fe02 N4A 101.89(19) . .
N6B Fe02 N6A 92.5(2) . .
N6B Fe02 N4B 78.1(2) . .
N6B Fe02 N4C 165.57(18) . .
N4C Fe02 N4B 101.53(18) . .
N6C Fe02 N4A 160.7(2) . .
N6C Fe02 N6A 86.9(2) . .
N6C Fe02 N4B 95.54(18) . .
N6C Fe02 N6B 89.3(2) . .
N6C Fe02 N4C 76.30(18) . .
C8A S1A C11A 105.5(3) . .
C12B S1B C9B 105.3(3) . .
C11C S1C C8C 103.7(3) . .
C1A N1A Fe01 139.9(5) . .
C1A N1A C3A 106.2(6) . .
C3A N1A Fe01 112.3(5) . .
C1A N2A H2A 126.2 . .
C2A N2A H2A 126.2 . .
C2A N2A C1A 107.5(7) . .
C4A N3A Fe01 112.0(5) . .
C4A N3A C5A 117.5(5) . .
C5A N3A Fe01 129.7(4) . .
C14A N4A Fe02 126.4(4) . .
C17A N4A Fe02 112.7(5) . .
C17A N4A C14A 120.9(5) . .
C19A N5A H5A 124.7 . .
C19A N5A C20A 110.6(7) . .
C20A N5A H5A 124.7 . .
C18A N6A Fe02 112.4(5) . .
C20A N6A Fe02 140.0(5) . .
C20A N6A C18A 107.5(6) . .
C1B N1B Fe01 139.0(4) . .
C1B N1B C4B 105.8(5) . .
C4B N1B Fe01 114.4(3) . .
C1B N2B H2B 125.0 . .
C1B N2B C3B 110.0(5) . .
C3B N2B H2B 125.0 . .
C5B N3B Fe01 115.7(4) . .
C5B N3B C6B 118.2(5) . .
C6B N3B Fe01 126.1(4) . .
C15B N4B Fe02 132.1(3) . .
C18B N4B Fe02 108.6(4) . .
C18B N4B C15B 117.4(5) . .
C20B N5B H5B 126.2 . .
C21B N5B H5B 126.2 . .
C21B N5B C20B 107.6(6) . .
C19B N6B Fe02 109.4(4) . .
C21B N6B Fe02 139.3(5) . .
C21B N6B C19B 105.8(5) . .
C1C N1C Fe01 139.2(5) . .
C1C N1C C3C 107.3(5) . .
C3C N1C Fe01 112.4(4) . .
C1C N2C H2C 125.9 . .
C2C N2C H2C 125.9 . .
C2C N2C C1C 108.2(5) . .
C4C N3C Fe01 114.6(4) . .
C4C N3C C5C 114.9(5) . .
C5C N3C Fe01 130.3(3) . .
C14C N4C Fe02 129.3(3) . .
C17C N4C Fe02 111.9(4) . .
C17C N4C C14C 117.5(5) . .
C19C N5C H5C 126.1 . .
C20C N5C H5C 126.1 . .
C20C N5C C19C 107.7(5) . .
C18C N6C Fe02 111.6(3) . .
C20C N6C Fe02 138.1(4) . .
C20C N6C C18C 106.4(5) . .
N1A C1A N2A 111.1(7) . .
N1A C1A H1A 124.4 . .
N2A C1A H1A 124.4 . .
N2A C2A H2AA 126.5 . .
N2A C2A C3A 107.0(7) . .
C3A C2A H2AA 126.5 . .
C2A C3A N1A 108.2(7) . .
C2A C3A C4A 137.2(7) . .
C4A C3A N1A 114.7(6) . .
N3A C4A C3A 118.1(6) . .
N3A C4A H4A 120.9 . .
C3A C4A H4A 120.9 . .
C6A C5A N3A 118.9(6) . .
C10A C5A N3A 122.1(5) . .
C10A C5A C6A 119.0(7) . .
C5A C6A H6A 120.4 . .
C7A C6A C5A 119.2(7) . .
C7A C6A H6A 120.4 . .
C6A C7A H7A 118.9 . .
C6A C7A C8A 122.1(6) . .
C8A C7A H7A 118.9 . .
C7A C8A S1A 116.5(5) . .
C9A C8A S1A 126.6(6) . .
C9A C8A C7A 116.9(7) . .
C8A C9A H9A 119.5 . .
C10A C9A C8A 120.9(7) . .
C10A C9A H9A 119.5 . .
C5A C10A C9A 121.8(6) . .
C5A C10A H10A 119.1 . .
C9A C10A H10A 119.1 . .
C12A C11A S1A 123.4(6) . .
C12A C11A C16A 117.8(7) . .
C16A C11A S1A 118.7(5) . .
C11A C12A H12A 119.8 . .
C13A C12A C11A 120.3(6) . .
C13A C12A H12A 119.8 . .
C12A C13A H13A 119.7 . .
C12A C13A C14A 120.7(6) . .
C14A C13A H13A 119.7 . .
N4A C14A C13A 123.4(6) . .
N4A C14A C15A 118.6(6) . .
C13A C14A C15A 118.0(7) . .
C14A C15A H15A 119.4 . .
C16A C15A C14A 121.3(7) . .
C16A C15A H15A 119.4 . .
C11A C16A H16A 119.1 . .
C15A C16A C11A 121.8(6) . .
C15A C16A H16A 119.1 . .
N4A C17A H17A 120.7 . .
N4A C17A C18A 118.5(6) . .
C18A C17A H17A 120.7 . .
N6A C18A C17A 118.0(6) . .
N6A C18A C19A 107.3(7) . .
C19A C18A C17A 134.1(6) . .
N5A C19A C18A 107.0(6) . .
N5A C19A H19A 126.5 . .
C18A C19A H19A 126.5 . .
N5A C20A H20A 126.2 . .
N6A C20A N5A 107.6(7) . .
N6A C20A H20A 126.2 . .
N1B C1B H1B 124.9 . .
N2B C1B N1B 110.2(5) . .
N2B C1B H1B 124.9 . .
N2B C3B H3B 127.6 . .
N2B C3B C4B 104.8(6) . .
C4B C3B H3B 127.6 . .
N1B C4B C5B 113.9(5) . .
C3B C4B N1B 109.2(5) . .
C3B C4B C5B 136.8(6) . .
N3B C5B C4B 115.7(5) . .
N3B C5B H5BA 122.1 . .
C4B C5B H5BA 122.1 . .
C7B C6B N3B 121.6(5) . .
C7B C6B C11B 120.3(5) . .
C11B C6B N3B 118.1(5) . .
C6B C7B H7B 120.0 . .
C6B C7B C8B 120.0(5) . .
C8B C7B H7B 120.0 . .
C7B C8B H8B 119.9 . .
C9B C8B C7B 120.1(6) . .
C9B C8B H8B 119.9 . .
C8B C9B S1B 123.1(5) . .
C8B C9B C10B 120.1(5) . .
C10B C9B S1B 116.6(4) . .
C9B C10B H10B 120.0 . .
C9B C10B C11B 120.1(5) . .
C11B C10B H10B 120.0 . .
C6B C11B C10B 119.4(5) . .
C6B C11B H11B 120.3 . .
C10B C11B H11B 120.3 . .
C13B C12B S1B 125.7(5) . .
C17B C12B S1B 117.1(4) . .
C17B C12B C13B 116.9(6) . .
C12B C13B H13B 119.0 . .
C14B C13B C12B 122.0(5) . .
C14B C13B H13B 119.0 . .
C13B C14B H14B 119.5 . .
C13B C14B C15B 120.9(5) . .
C15B C14B H14B 119.5 . .
C14B C15B N4B 120.7(5) . .
C14B C15B C16B 118.4(6) . .
C16B C15B N4B 120.9(5) . .
C15B C16B H16B 120.0 . .
C17B C16B C15B 120.1(5) . .
C17B C16B H16B 120.0 . .
C12B C17B H17B 119.2 . .
C16B C17B C12B 121.6(5) . .
C16B C17B H17B 119.2 . .
N4B C18B H18B 119.5 . .
N4B C18B C19B 121.0(5) . .
C19B C18B H18B 119.5 . .
N6B C19B C18B 118.8(5) . .
C20B C19B N6B 108.6(6) . .
C20B C19B C18B 132.5(6) . .
N5B C20B C19B 106.6(6) . .
N5B C20B H20B 126.7 . .
C19B C20B H20B 126.7 . .
N5B C21B H21B 124.3 . .
N6B C21B N5B 111.4(7) . .
N6B C21B H21B 124.3 . .
N1C C1C N2C 110.1(6) . .
N1C C1C H1C 125.0 . .
N2C C1C H1C 125.0 . .
N2C C2C H2CA 126.6 . .
N2C C2C C3C 106.7(5) . .
C3C C2C H2CA 126.6 . .
N1C C3C C4C 115.5(4) . .
C2C C3C N1C 107.6(6) . .
C2C C3C C4C 136.7(6) . .
N3C C4C C3C 116.2(5) . .
N3C C4C H4C 121.9 . .
C3C C4C H4C 121.9 . .
C6C C5C N3C 120.8(5) . .
C6C C5C C10C 120.2(6) . .
C10C C5C N3C 118.9(5) . .
C5C C6C H6C 119.4 . .
C5C C6C C7C 121.2(5) . .
C7C C6C H6C 119.4 . .
C6C C7C H7C 120.7 . .
C6C C7C C8C 118.6(6) . .
C8C C7C H7C 120.7 . .
C7C C8C S1C 121.6(5) . .
C7C C8C C9C 119.5(6) . .
C9C C8C S1C 118.7(4) . .
C8C C9C H9C 119.3 . .
C10C C9C C8C 121.4(6) . .
C10C C9C H9C 119.3 . .
C5C C10C H10C 120.4 . .
C9C C10C C5C 119.1(6) . .
C9C C10C H10C 120.4 . .
C12C C11C S1C 123.2(5) . .
C16C C11C S1C 116.5(4) . .
C16C C11C C12C 119.9(5) . .
C11C C12C H12C 120.4 . .
C11C C12C C13C 119.3(6) . .
C13C C12C H12C 120.4 . .
C12C C13C H13C 119.5 . .
C14C C13C C12C 121.1(5) . .
C14C C13C H13C 119.5 . .
C13C C14C N4C 119.7(5) . .
C13C C14C C15C 119.7(5) . .
C15C C14C N4C 120.6(5) . .
C14C C15C H15C 120.4 . .
C14C C15C C16C 119.2(6) . .
C16C C15C H15C 120.4 . .
C11C C16C C15C 120.8(5) . .
C11C C16C H16C 119.6 . .
C15C C16C H16C 119.6 . .
N4C C17C H17C 120.9 . .
N4C C17C C18C 118.3(5) . .
C18C C17C H17C 120.9 . .
N6C C18C C17C 118.0(5) . .
N6C C18C C19C 109.3(5) . .
C19C C18C C17C 132.5(6) . .
N5C C19C C18C 105.6(6) . .
N5C C19C H19C 127.2 . .
C18C C19C H19C 127.2 . .
N5C C20C H20C 124.5 . .
N6C C20C N5C 110.9(5) . .
N6C C20C H20C 124.5 . .
F2 B9 F1 95.6(11) . .
F4 B9 F1 105.2(10) . .
F4 B9 F2 116.7(9) . .
F4 B9 F0AA 135.6(11) . .
F0AA B9 F1 91.4(13) . .
F0AA B9 F2 101.8(9) . .
F007 B02Q F006 108.2(5) . .
F007 B02Q F009 109.4(5) . .
F008 B02Q F006 109.7(5) . .
F008 B02Q F007 111.8(6) . .
F008 B02Q F009 108.5(6) . .
F009 B02Q F006 109.3(6) . .
F10 B9A F8 108.4(11) . .
F10 B9A F15 106.6(10) . .
F11 B9A F8 108.6(12) . .
F11 B9A F10 119.9(13) . .
F11 B9A F15 114.8(12) . .
F15 B9A F8 95.7(9) . .
F1AA B2 F2AA 121.5(14) . .
F1AA B2 F0BA 101.6(14) . .
F2AA B2 F0BA 99.7(9) . .
F5AA B2A F2AA 81.9(12) . .
F7AA B2A F2AA 116.8(12) . .
F7AA B2A F5AA 90.0(14) . .
F1AB B2A F2AA 118.2(15) . .
F1AB B2A F5AA 88.9(16) . .
F1AB B2A F7AA 124.2(17) . .
F3AA B0AA F8AA 110.1(10) . .
F4AA B0AA F3AA 101.2(9) . .
F4AA B0AA F8AA 103.1(10) . .
F6AA B0AA F3AA 118.5(11) . .
F6AA B0AA F4AA 113.1(12) . .
F6AA B0AA F8AA 109.7(9) . .
H03A C030 H03B 109.5 . .
H03A C030 H03C 109.5 . .
H03B C030 H03C 109.5 . .
C02V C030 H03A 109.5 . .
C02V C030 H03B 109.5 . .
C02V C030 H03C 109.5 . .
N01B C02V C030 179.3(13) . .
N02E C02M C02X 175.6(12) . .
C02M C02X H02A 109.5 . .
C02M C02X H02B 109.5 . .
C02M C02X H02C 109.5 . .
H02A C02X H02B 109.5 . .
H02A C02X H02C 109.5 . .
H02B C02X H02C 109.5 . .

loop_
_geom_bond_atom_site_label_1
_geom_bond_atom_site_label_2
_geom_bond_distance
_geom_bond_site_symmetry_2
Fe01 N1A 1.959(6) .
Fe01 N3A 2.044(5) .
Fe01 N1B 1.963(5) .
Fe01 N3B 2.025(4) .
Fe01 N1C 1.993(4) .
Fe01 N3C 2.038(5) .
Fe02 N4A 2.192(5) .
Fe02 N6A 2.170(6) .
Fe02 N4B 2.239(5) .
Fe02 N6B 2.141(5) .
Fe02 N4C 2.219(5) .
Fe02 N6C 2.140(5) .
S1A C8A 1.760(8) .
S1A C11A 1.767(8) .
S1B C9B 1.784(5) .
S1B C12B 1.760(7) .
S1C C8C 1.784(6) .
S1C C11C 1.782(6) .
N1A C1A 1.304(9) .
N1A C3A 1.409(9) .
N2A H2A 0.8600 .
N2A C1A 1.371(9) .
N2A C2A 1.358(11) .
N3A C4A 1.302(9) .
N3A C5A 1.425(9) .
N4A C14A 1.394(9) .
N4A C17A 1.316(9) .
N5A H5A 0.8600 .
N5A C19A 1.289(11) .
N5A C20A 1.368(10) .
N6A C18A 1.355(8) .
N6A C20A 1.353(9) .
N1B C1B 1.342(8) .
N1B C4B 1.394(8) .
N2B H2B 0.8600 .
N2B C1B 1.326(8) .
N2B C3B 1.377(8) .
N3B C5B 1.287(7) .
N3B C6B 1.440(6) .
N4B C15B 1.420(8) .
N4B C18B 1.312(7) .
N5B H5B 0.8600 .
N5B C20B 1.368(9) .
N5B C21B 1.357(9) .
N6B C19B 1.394(8) .
N6B C21B 1.333(9) .
N1C C1C 1.300(8) .
N1C C3C 1.410(8) .
N2C H2C 0.8600 .
N2C C1C 1.368(8) .
N2C C2C 1.362(9) .
N3C C4C 1.307(6) .
N3C C5C 1.443(7) .
N4C C14C 1.439(7) .
N4C C17C 1.294(7) .
N5C H5C 0.8600 .
N5C C19C 1.372(8) .
N5C C20C 1.351(8) .
N6C C18C 1.366(7) .
N6C C20C 1.329(8) .
C1A H1A 0.9300 .
C2A H2AA 0.9300 .
C2A C3A 1.370(10) .
C3A C4A 1.399(10) .
C4A H4A 0.9300 .
C5A C6A 1.409(8) .
C5A C10A 1.358(9) .
C6A H6A 0.9300 .
C6A C7A 1.375(10) .
C7A H7A 0.9300 .
C7A C8A 1.407(10) .
C8A C9A 1.391(8) .
C9A H9A 0.9300 .
C9A C10A 1.381(9) .
C10A H10A 0.9300 .
C11A C12A 1.412(10) .
C11A C16A 1.413(10) .
C12A H12A 0.9300 .
C12A C13A 1.393(10) .
C13A H13A 0.9300 .
C13A C14A 1.409(9) .
C14A C15A 1.413(9) .
C15A H15A 0.9300 .
C15A C16A 1.346(10) .
C16A H16A 0.9300 .
C17A H17A 0.9300 .
C17A C18A 1.455(11) .
C18A C19A 1.414(10) .
C19A H19A 0.9300 .
C20A H20A 0.9300 .
C1B H1B 0.9300 .
C3B H3B 0.9300 .
C3B C4B 1.377(9) .
C4B C5B 1.440(8) .
C5B H5BA 0.9300 .
C6B C7B 1.386(8) .
C6B C11B 1.394(8) .
C7B H7B 0.9300 .
C7B C8B 1.405(8) .
C8B H8B 0.9300 .
C8B C9B 1.382(8) .
C9B C10B 1.393(9) .
C10B H10B 0.9300 .
C10B C11B 1.408(7) .
C11B H11B 0.9300 .
C12B C13B 1.417(8) .
C12B C17B 1.400(8) .
C13B H13B 0.9300 .
C13B C14B 1.364(9) .
C14B H14B 0.9300 .
C14B C15B 1.403(8) .
C15B C16B 1.405(8) .
C16B H16B 0.9300 .
C16B C17B 1.397(9) .
C17B H17B 0.9300 .
C18B H18B 0.9300 .
C18B C19B 1.412(9) .
C19B C20B 1.386(8) .
C20B H20B 0.9300 .
C21B H21B 0.9300 .
C1C H1C 0.9300 .
C2C H2CA 0.9300 .
C2C C3C 1.369(8) .
C3C C4C 1.430(9) .
C4C H4C 0.9300 .
C5C C6C 1.387(8) .
C5C C10C 1.391(8) .
C6C H6C 0.9300 .
C6C C7C 1.397(9) .
C7C H7C 0.9300 .
C7C C8C 1.399(8) .
C8C C9C 1.404(8) .
C9C H9C 0.9300 .
C9C C10C 1.376(8) .
C10C H10C 0.9300 .
C11C C12C 1.389(8) .
C11C C16C 1.370(9) .
C12C H12C 0.9300 .
C12C C13C 1.398(8) .
C13C H13C 0.9300 .
C13C C14C 1.371(8) .
C14C C15C 1.391(8) .
C15C H15C 0.9300 .
C15C C16C 1.406(9) .
C16C H16C 0.9300 .
C17C H17C 0.9300 .
C17C C18C 1.437(8) .
C18C C19C 1.386(8) .
C19C H19C 0.9300 .
C20C H20C 0.9300 .
F1 B9 1.470(13) .
F2 B9 1.416(10) .
F4 B9 1.344(11) .
F0AA B9 1.412(11) .
F006 B02Q 1.408(8) .
F007 B02Q 1.375(7) .
F008 B02Q 1.360(8) .
F009 B02Q 1.383(8) .
F8 B9A 1.426(11) .
F10 B9A 1.385(11) .
F11 B9A 1.369(13) .
F15 B9A 1.403(11) .
F1AA B2 1.359(11) .
F2AA B2 1.378(10) .
F2AA B2A 1.426(16) .
F5AA B2A 1.420(19) .
F7AA B2A 1.386(15) .
F1AB B2A 1.291(16) .
F0BA B2 1.435(12) .
F3AA B0AA 1.389(13) .
F4AA B0AA 1.351(16) .
F6AA B0AA 1.310(12) .
F8AA B0AA 1.390(13) .
N01B C02V 1.151(10) .
C030 H03A 0.9600 .
C030 H03B 0.9600 .
C030 H03C 0.9600 .
C030 C02V 1.476(14) .
N02E C02M 1.118(10) .
C02M C02X 1.455(11) .
C02X H02A 0.9600 .
C02X H02B 0.9600 .
C02X H02C 0.9600 .

loop_
_geom_hbond_atom_site_label_D
_geom_hbond_atom_site_label_H
_geom_hbond_atom_site_label_A
_geom_hbond_distance_DH
_geom_hbond_distance_HA
_geom_hbond_distance_DA
_geom_hbond_angle_DHA
_geom_hbond_site_symmetry_A
N2A H2A F2 0.86 2.01 2.816(15) 156.0 1_656
N2A H2A F10 0.86 1.87 2.726(16) 173.2 1_656
N5A H5A F3AA 0.86 2.09 2.883(12) 152.8 1_454
N5A H5A F4AA 0.86 2.28 2.889(11) 128.1 1_454
N2B H2B F0AA 0.86 1.98 2.824(14) 166.7 1_556
N2B H2B F15 0.86 2.05 2.878(11) 161.8 1_556
N2C H2C N01B 0.86 2.04 2.887(8) 168.4 2_666
